data_4116085
loop_
_publ_author_name
'Natalia V. Kaminskaia'
'Bernhard Spingler'
'Stephen J. Lippard'

_publ_section_title
;
 Hydrolysis of \b-Lactam Antibiotics Catalyzed by Dinuclear Zinc(II)
 Complexes: Functional Mimics of Metallo-\b-lactamases
;
_journal_name_full 'Journal of the American Chemical Society'
_journal_page_first 6411
_journal_page_last 6422
_journal_paper_doi 10.1021/ja993704l
_journal_volume 122
_journal_year 2000
_chemical_formula_sum 'C19 H35 N7 O10 Zn2'
_chemical_formula_weight 652.28
_chemical_name_systematic
; 
 ? 
;
_space_group_IT_number 114
_symmetry_cell_setting tetragonal
_symmetry_space_group_name_Hall 'P -4 2n'
_symmetry_space_group_name_H-M 'P -4 21 c'
_atom_sites_solution_hydrogens geom
_atom_sites_solution_primary direct
_atom_sites_solution_secondary difmap
_audit_creation_method SHELXL-97
_cell_angle_alpha 90.00
_cell_angle_beta 90.00
_cell_angle_gamma 90.00
_cell_formula_units_Z 8
_cell_length_a 25.0187(3)
_cell_length_b 25.0187(3)
_cell_length_c 8.6641(2)
_cell_measurement_temperature 188(2)
_cell_volume 5423.17(16)
_computing_structure_refinement 'SHELXL-97 (Sheldrick, 1997)'
_computing_structure_solution 'SHELXS-97 (Sheldrick, 1990)'
_diffrn_ambient_temperature 188(2)
_diffrn_measured_fraction_theta_full 0.971
_diffrn_measured_fraction_theta_max 0.971
_diffrn_radiation_monochromator graphite
_diffrn_radiation_source 'fine-focus sealed tube'
_diffrn_radiation_type MoK\a
_diffrn_radiation_wavelength 0.71073
_diffrn_reflns_av_R_equivalents 0.0804
_diffrn_reflns_av_sigmaI/netI 0.0774
_diffrn_reflns_limit_h_max 33
_diffrn_reflns_limit_h_min -22
_diffrn_reflns_limit_k_max 33
_diffrn_reflns_limit_k_min -22
_diffrn_reflns_limit_l_max 10
_diffrn_reflns_limit_l_min -11
_diffrn_reflns_number 33564
_diffrn_reflns_theta_full 28.29
_diffrn_reflns_theta_max 28.29
_diffrn_reflns_theta_min 1.63
_exptl_absorpt_coefficient_mu 1.833
_exptl_absorpt_correction_T_max 1.000000
_exptl_absorpt_correction_T_min 0.752798
_exptl_absorpt_correction_type sadabs
_exptl_crystal_colour colorless
_exptl_crystal_density_diffrn 1.598
_exptl_crystal_description plate
_exptl_crystal_F_000 2704
_exptl_crystal_size_max 0.25
_exptl_crystal_size_mid 0.1
_exptl_crystal_size_min 0.1
_refine_diff_density_max 0.321
_refine_diff_density_min -0.379
_refine_diff_density_rms 0.082
_refine_ls_abs_structure_details 'Flack H D (1983), Acta Cryst. A39, 876-881'
_refine_ls_abs_structure_Flack -0.005(12)
_refine_ls_extinction_method none
_refine_ls_goodness_of_fit_ref 1.009
_refine_ls_hydrogen_treatment mixed
_refine_ls_matrix_type full
_refine_ls_number_parameters 350
_refine_ls_number_reflns 6443
_refine_ls_number_restraints 0
_refine_ls_restrained_S_all 1.009
_refine_ls_R_factor_all 0.0761
_refine_ls_R_factor_gt 0.0409
_refine_ls_shift/su_max 0.004
_refine_ls_shift/su_mean 0.000
_refine_ls_structure_factor_coef Fsqd
_refine_ls_weighting_details 'calc w=1/[\s^2^(Fo^2^)+(0.0401P)^2^+0.0000P] where P=(Fo^2^+2Fc^2^)/3'
_refine_ls_weighting_scheme calc
_refine_ls_wR_factor_gt 0.0772
_refine_ls_wR_factor_ref 0.0842
_reflns_number_gt 4653
_reflns_number_total 6443
_reflns_threshold_expression >2sigma(I)
_cod_data_source_file ja993704l_4.cif
_cod_data_source_block '[Zn2L1(NO3)(NO3)2]'
_cod_database_code 4116085

loop_
_symmetry_equiv_pos_as_xyz
'x, y, z'
'-x, -y, z'
'y, -x, -z'
'-y, x, -z'
'-x+1/2, y+1/2, -z+1/2'
'x+1/2, -y+1/2, -z+1/2'
'-y+1/2, -x+1/2, z+1/2'
'y+1/2, x+1/2, z+1/2'

loop_
_atom_site_label
_atom_site_type_symbol
_atom_site_fract_x
_atom_site_fract_y
_atom_site_fract_z
_atom_site_U_iso_or_equiv
_atom_site_adp_type
_atom_site_occupancy
_atom_site_symmetry_multiplicity
_atom_site_calc_flag
_atom_site_refinement_flags
Zn2 Zn 0.693724(18) 0.989309(17) 0.83415(5) 0.02355(11) Uani 1 1 d .
Zn1 Zn 0.812644(18) 1.025728(17) 0.70932(5) 0.02340(11) Uani 1 1 d .
O1 O 0.75269(11) 1.04683(10) 0.8569(3) 0.0249(6) Uani 1 1 d .
C7 C 0.79909(15) 1.11865(15) 0.9862(4) 0.0232(9) Uani 1 1 d .
O10 O 0.75241(12) 0.96612(13) 0.6698(4) 0.0409(8) Uani 1 1 d .
N3 N 0.64138(13) 1.03170(13) 0.9798(4) 0.0261(8) Uani 1 1 d .
C11 C 0.75147(17) 1.09210(15) 0.9459(4) 0.0233(9) Uani 1 1 d .
N5 N 0.88720(16) 0.95539(13) 0.7416(4) 0.0370(10) Uani 1 1 d .
N4 N 0.69997(13) 0.93380(13) 1.0190(4) 0.0272(8) Uani 1 1 d .
N2 N 0.86492(13) 1.08793(13) 0.7806(4) 0.0267(8) Uani 1 1 d .
C13 C 0.70279(16) 1.11253(15) 1.0008(4) 0.0238(9) Uani 1 1 d .
N7 N 0.75717(16) 0.92308(17) 0.6046(5) 0.0373(9) Uani 1 1 d .
C15 C 0.58441(16) 1.01960(19) 0.9513(5) 0.0378(11) Uani 1 1 d .
H15A H 0.5624 1.0376 1.0292 0.057 Uiso 1 1 calc R
H15B H 0.5787 0.9809 0.9575 0.057 Uiso 1 1 calc R
H15C H 0.5743 1.0323 0.8484 0.057 Uiso 1 1 calc R
C16 C 0.65762(17) 1.01440(16) 1.1364(4) 0.0297(9) Uani 1 1 d .
H16A H 0.6305 1.0261 1.2126 0.036 Uiso 1 1 calc R
H16B H 0.6922 1.0312 1.1639 0.036 Uiso 1 1 calc R
C17 C 0.66310(17) 0.95349(16) 1.1413(5) 0.0324(10) Uani 1 1 d .
H17A H 0.6768 0.9426 1.2437 0.039 Uiso 1 1 calc R
H17B H 0.6275 0.9370 1.1271 0.039 Uiso 1 1 calc R
O2 O 0.92834(14) 0.92818(13) 0.7546(4) 0.0539(9) Uani 1 1 d .
C12 C 0.70291(16) 1.15784(15) 1.0967(5) 0.0255(9) Uani 1 1 d .
H12A H 0.6698 1.1704 1.1362 0.031 Uiso 1 1 calc R
C6 C 0.85380(16) 1.09828(18) 0.9473(5) 0.0272(10) Uani 1 1 d .
H6A H 0.8803 1.1245 0.9853 0.033 Uiso 1 1 calc R
H6B H 0.8597 1.0646 1.0049 0.033 Uiso 1 1 calc R
C14 C 0.64929(16) 1.09066(16) 0.9554(5) 0.0303(10) Uani 1 1 d .
H14A H 0.6434 1.0986 0.8448 0.036 Uiso 1 1 calc R
H14B H 0.6215 1.1100 1.0146 0.036 Uiso 1 1 calc R
C9 C 0.74951(16) 1.18508(15) 1.1364(4) 0.0278(9) Uani 1 1 d .
C18 C 0.75578(19) 0.93526(19) 1.0753(5) 0.0385(11) Uani 1 1 d .
H18A H 0.7598 0.9103 1.1618 0.058 Uiso 1 1 calc R
H18B H 0.7645 0.9715 1.1097 0.058 Uiso 1 1 calc R
H18C H 0.7800 0.9249 0.9916 0.058 Uiso 1 1 calc R
C4 C 0.85047(18) 1.13365(16) 0.6801(4) 0.0339(11) Uani 1 1 d .
H4A H 0.8791 1.1609 0.6835 0.041 Uiso 1 1 calc R
H4B H 0.8170 1.1503 0.7175 0.041 Uiso 1 1 calc R
O8 O 0.76921(19) 0.88354(16) 0.6763(5) 0.0844(14) Uani 1 1 d .
C8 C 0.79623(17) 1.16482(15) 1.0779(4) 0.0259(9) Uani 1 1 d .
H8A H 0.8286 1.1831 1.1008 0.031 Uiso 1 1 calc R
C10 C 0.74792(18) 1.23472(16) 1.2339(6) 0.0418(12) Uani 1 1 d .
H10A H 0.7774 1.2339 1.3084 0.063 Uiso 1 1 calc R
H10B H 0.7138 1.2364 1.2893 0.063 Uiso 1 1 calc R
H10C H 0.7515 1.2662 1.1676 0.063 Uiso 1 1 calc R
C19 C 0.6867(2) 0.87790(16) 0.9808(5) 0.0398(11) Uani 1 1 d .
H19A H 0.6921 0.8553 1.0719 0.060 Uiso 1 1 calc R
H19B H 0.7098 0.8655 0.8968 0.060 Uiso 1 1 calc R
H19C H 0.6492 0.8757 0.9482 0.060 Uiso 1 1 calc R
C5 C 0.92339(17) 1.07596(19) 0.7657(6) 0.0406(11) Uani 1 1 d .
H5A H 0.9442 1.1067 0.8016 0.061 Uiso 1 1 calc R
H5B H 0.9320 1.0687 0.6573 0.061 Uiso 1 1 calc R
H5C H 0.9323 1.0446 0.8283 0.061 Uiso 1 1 calc R
O4 O 0.86046(13) 0.97001(12) 0.8568(4) 0.0392(8) Uani 1 1 d .
O6 O 0.63926(12) 0.94223(12) 0.6940(3) 0.0384(8) Uani 1 1 d .
N6 N 0.62926(13) 0.97836(15) 0.5947(4) 0.0291(8) Uani 1 1 d .
O3 O 0.87338(13) 0.97299(13) 0.6101(4) 0.0408(8) Uani 1 1 d .
O5 O 0.64786(12) 1.02420(12) 0.6229(4) 0.0391(8) Uani 1 1 d .
N1 N 0.80086(14) 1.07218(13) 0.5074(4) 0.0293(8) Uani 1 1 d .
C1 C 0.8053(2) 1.04037(18) 0.3655(5) 0.0416(12) Uani 1 1 d .
H1A H 0.8008 1.0637 0.2756 0.062 Uiso 1 1 calc R
H1B H 0.7776 1.0127 0.3647 0.062 Uiso 1 1 calc R
H1C H 0.8406 1.0234 0.3613 0.062 Uiso 1 1 calc R
O9 O 0.7484(2) 0.91852(18) 0.4657(4) 0.0859(14) Uani 1 1 d .
C2 C 0.7476(2) 1.0978(2) 0.5110(6) 0.0507(14) Uani 1 1 d .
H2A H 0.7441 1.1222 0.4230 0.076 Uiso 1 1 calc R
H2B H 0.7436 1.1179 0.6073 0.076 Uiso 1 1 calc R
H2C H 0.7198 1.0703 0.5051 0.076 Uiso 1 1 calc R
C3 C 0.84303(19) 1.11421(18) 0.5157(5) 0.0360(11) Uani 1 1 d .
H3A H 0.8328 1.1447 0.4490 0.043 Uiso 1 1 calc R
H3B H 0.8772 1.0995 0.4768 0.043 Uiso 1 1 calc R
O7 O 0.60283(13) 0.96908(13) 0.4797(3) 0.0448(8) Uani 1 1 d .

loop_
_atom_site_aniso_label
_atom_site_aniso_U_11
_atom_site_aniso_U_22
_atom_site_aniso_U_33
_atom_site_aniso_U_23
_atom_site_aniso_U_13
_atom_site_aniso_U_12
Zn2 0.0228(3) 0.0244(2) 0.0235(2) 0.00088(19) -0.0002(2) -0.00111(19)
Zn1 0.0244(2) 0.0233(2) 0.0225(2) 0.00086(19) 0.0027(2) -0.00032(19)
O1 0.0237(15) 0.0260(14) 0.0249(15) -0.0049(12) 0.0042(13) -0.0031(12)
C7 0.021(2) 0.028(2) 0.0208(19) 0.0024(17) 0.0005(16) 0.0006(17)
O10 0.0334(18) 0.0456(19) 0.044(2) -0.0164(17) 0.0117(17) -0.0167(15)
N3 0.0230(19) 0.0225(18) 0.0327(19) 0.0002(15) 0.0024(15) -0.0008(15)
C11 0.034(2) 0.019(2) 0.017(2) -0.0015(16) 0.0000(18) 0.0010(19)
N5 0.058(3) 0.0208(19) 0.032(2) -0.0021(16) -0.0065(19) 0.0179(18)
N4 0.025(2) 0.0291(19) 0.0273(18) 0.0032(15) 0.0038(15) 0.0016(15)
N2 0.0222(18) 0.0314(19) 0.0263(18) -0.0028(16) 0.0073(16) -0.0012(14)
C13 0.024(2) 0.020(2) 0.027(2) 0.0053(17) 0.0048(17) 0.0033(17)
N7 0.030(2) 0.048(3) 0.034(2) 0.019(2) 0.0056(18) 0.006(2)
C15 0.021(2) 0.040(3) 0.053(3) -0.002(2) 0.006(2) 0.002(2)
C16 0.032(2) 0.031(2) 0.026(2) 0.0037(18) 0.0069(18) -0.0027(19)
C17 0.029(2) 0.036(2) 0.032(2) 0.009(2) 0.009(2) -0.0025(19)
O2 0.059(2) 0.045(2) 0.057(2) 0.0007(18) -0.0014(19) 0.0216(17)
C12 0.025(2) 0.023(2) 0.028(2) 0.0019(17) 0.0062(18) 0.0090(18)
C6 0.026(2) 0.031(2) 0.024(2) -0.0078(18) -0.0024(19) -0.0004(19)
C14 0.026(2) 0.024(2) 0.041(3) 0.003(2) 0.003(2) 0.0061(19)
C9 0.035(2) 0.023(2) 0.025(2) -0.0029(18) 0.0025(18) 0.002(2)
C18 0.032(3) 0.053(3) 0.030(2) 0.008(2) -0.003(2) 0.004(2)
C4 0.050(3) 0.021(2) 0.031(2) 0.0006(19) 0.007(2) -0.0098(19)
O8 0.107(4) 0.057(3) 0.090(3) 0.021(3) 0.014(3) 0.022(2)
C8 0.033(2) 0.025(2) 0.020(2) -0.0009(17) 0.0004(18) -0.0080(18)
C10 0.044(3) 0.033(2) 0.049(3) -0.017(2) 0.007(2) 0.001(2)
C19 0.050(3) 0.025(2) 0.044(3) 0.000(2) 0.005(2) 0.000(2)
C5 0.031(2) 0.043(3) 0.047(3) -0.013(2) 0.014(2) -0.008(2)
O4 0.0436(19) 0.0373(18) 0.0367(18) 0.0051(15) 0.0076(15) 0.0071(15)
O6 0.0419(18) 0.0374(18) 0.0359(19) 0.0034(16) 0.0012(16) -0.0077(14)
N6 0.0233(19) 0.036(2) 0.0276(19) -0.0010(18) -0.0028(16) -0.0034(17)
O3 0.051(2) 0.0365(19) 0.0345(18) -0.0003(15) -0.0046(15) 0.0066(17)
O5 0.0376(19) 0.0352(19) 0.0445(19) 0.0008(15) -0.0052(15) -0.0091(15)
N1 0.032(2) 0.0276(19) 0.0280(19) 0.0044(15) 0.0031(16) -0.0029(16)
C1 0.059(3) 0.041(3) 0.025(2) 0.0020(19) -0.001(2) -0.016(2)
O9 0.132(4) 0.090(3) 0.036(2) -0.014(2) -0.004(3) -0.003(3)
C2 0.039(3) 0.054(3) 0.059(4) 0.030(3) 0.000(3) 0.005(3)
C3 0.048(3) 0.031(3) 0.029(2) 0.007(2) 0.010(2) -0.009(2)
O7 0.0357(19) 0.067(2) 0.0322(18) -0.0006(17) -0.0110(15) -0.0094(17)

loop_
_atom_type_symbol
_atom_type_description
_atom_type_scat_dispersion_real
_atom_type_scat_dispersion_imag
_atom_type_scat_source
C C 0.0033 0.0016 'International Tables Vol C Tables 4.2.6.8 and 6.1.1.4'
H H 0.0000 0.0000 'International Tables Vol C Tables 4.2.6.8 and 6.1.1.4'
N N 0.0061 0.0033 'International Tables Vol C Tables 4.2.6.8 and 6.1.1.4'
O O 0.0106 0.0060 'International Tables Vol C Tables 4.2.6.8 and 6.1.1.4'
Zn Zn 0.2839 1.4301 'International Tables Vol C Tables 4.2.6.8 and 6.1.1.4'

loop_
_geom_angle_atom_site_label_1
_geom_angle_atom_site_label_2
_geom_angle_atom_site_label_3
_geom_angle
O1 Zn2 N3 92.07(12)
O1 Zn2 N4 109.27(12)
N3 Zn2 N4 85.59(12)
O1 Zn2 O10 76.19(11)
N3 Zn2 O10 165.59(12)
N4 Zn2 O10 106.01(13)
O1 Zn2 O6 151.29(11)
N3 Zn2 O6 102.59(13)
N4 Zn2 O6 96.50(12)
O10 Zn2 O6 84.88(11)
O1 Zn2 O5 99.51(11)
N3 Zn2 O5 88.61(12)
N4 Zn2 O5 150.79(12)
O10 Zn2 O5 85.19(12)
O6 Zn2 O5 56.97(11)
O1 Zn2 Zn1 36.43(7)
N3 Zn2 Zn1 128.27(9)
N4 Zn2 Zn1 111.21(9)
O10 Zn2 Zn1 39.81(8)
O6 Zn2 Zn1 122.21(8)
O5 Zn2 Zn1 94.78(8)
O1 Zn1 N1 105.84(13)
O1 Zn1 N2 94.63(11)
N1 Zn1 N2 85.65(13)
O1 Zn1 O10 76.34(11)
N1 Zn1 O10 98.71(14)
N2 Zn1 O10 170.74(12)
O1 Zn1 O3 155.87(12)
N1 Zn1 O3 95.91(13)
N2 Zn1 O3 97.37(12)
O10 Zn1 O3 90.34(12)
O1 Zn1 O4 101.33(11)
N1 Zn1 O4 152.46(13)
N2 Zn1 O4 87.78(12)
O10 Zn1 O4 91.92(12)
O3 Zn1 O4 58.48(11)
O1 Zn1 Zn2 37.05(7)
N1 Zn1 Zn2 107.27(10)
N2 Zn1 Zn2 131.54(9)
O10 Zn1 Zn2 39.34(8)
O3 Zn1 Zn2 126.11(9)
O4 Zn1 Zn2 97.07(8)
C11 O1 Zn1 125.6(2)
C11 O1 Zn2 127.8(2)
Zn1 O1 Zn2 106.52(11)
C8 C7 C11 119.0(4)
C8 C7 C6 117.0(3)
C11 C7 C6 123.8(3)
N7 O10 Zn2 128.1(3)
N7 O10 Zn1 128.1(3)
Zn2 O10 Zn1 100.85(13)
C15 N3 C16 110.9(3)
C15 N3 C14 107.7(3)
C16 N3 C14 112.3(3)
C15 N3 Zn2 113.4(3)
C16 N3 Zn2 103.4(2)
C14 N3 Zn2 109.2(2)
O1 C11 C13 120.7(4)
O1 C11 C7 120.7(4)
C13 C11 C7 118.6(3)
O2 N5 O4 122.0(4)
O2 N5 O3 119.9(4)
O4 N5 O3 117.8(3)
C19 N4 C18 108.1(3)
C19 N4 C17 109.5(3)
C18 N4 C17 110.0(3)
C19 N4 Zn2 115.7(3)
C18 N4 Zn2 107.6(3)
C17 N4 Zn2 105.9(2)
C4 N2 C6 112.9(3)
C4 N2 C5 110.0(3)
C6 N2 C5 107.5(3)
C4 N2 Zn1 104.1(2)
C6 N2 Zn1 107.1(2)
C5 N2 Zn1 115.4(2)
C11 C13 C12 119.5(4)
C11 C13 C14 123.6(3)
C12 C13 C14 116.8(4)
O8 N7 O10 120.6(4)
O8 N7 O9 118.3(5)
O10 N7 O9 121.1(4)
N3 C16 C17 109.9(3)
N4 C17 C16 111.4(3)
C9 C12 C13 122.8(4)
N2 C6 C7 116.5(3)
C13 C14 N3 116.0(3)
C8 C9 C12 116.2(4)
C8 C9 C10 122.4(4)
C12 C9 C10 121.4(4)
N2 C4 C3 109.5(3)
C9 C8 C7 123.8(4)
N5 O4 Zn1 90.7(2)
N6 O6 Zn2 96.7(2)
O7 N6 O5 122.1(4)
O7 N6 O6 121.6(4)
O5 N6 O6 116.3(3)
N5 O3 Zn1 92.6(2)
N6 O5 Zn2 89.6(2)
C1 N1 C2 108.7(4)
C1 N1 C3 111.6(3)
C2 N1 C3 109.3(4)
C1 N1 Zn1 112.5(2)
C2 N1 Zn1 110.2(3)
C3 N1 Zn1 104.4(3)
N1 C3 C4 111.0(3)

loop_
_geom_bond_atom_site_label_1
_geom_bond_atom_site_label_2
_geom_bond_distance
Zn2 O1 2.070(3)
Zn2 N3 2.105(3)
Zn2 N4 2.126(3)
Zn2 O10 2.126(3)
Zn2 O6 2.172(3)
Zn2 O5 2.330(3)
Zn2 Zn1 3.2942(6)
Zn1 O1 2.040(3)
Zn1 N1 2.121(3)
Zn1 N2 2.125(3)
Zn1 O10 2.148(3)
Zn1 O3 2.188(3)
Zn1 O4 2.237(3)
O1 C11 1.370(4)
C7 C8 1.404(5)
C7 C11 1.408(5)
C7 C6 1.499(5)
O10 N7 1.222(5)
N3 C15 1.478(5)
N3 C16 1.481(5)
N3 C14 1.503(5)
C11 C13 1.404(6)
N5 O2 1.239(5)
N5 O4 1.256(4)
N5 O3 1.269(4)
N4 C19 1.475(5)
N4 C18 1.479(6)
N4 C17 1.488(5)
N2 C4 1.483(5)
N2 C6 1.494(5)
N2 C5 1.499(5)
C13 C12 1.406(5)
C13 C14 1.499(6)
N7 O8 1.207(5)
N7 O9 1.229(5)
C16 C17 1.531(5)
C12 C9 1.394(5)
C9 C8 1.371(6)
C9 C10 1.503(5)
C4 C3 1.516(6)
O6 N6 1.272(4)
N6 O7 1.218(4)
N6 O5 1.261(4)
N1 C1 1.469(5)
N1 C2 1.479(6)
N1 C3 1.491(5)
